data_7714131
loop_
_publ_author_name
'Gitlina, Anastasiia Yu.'
'Petrovskii, Stanislav'
'Luginin, Maksim'
'Melnikov, Alexei S.'
'Rychagova, Elena A.'
'Ketkov, Sergey Yu.'
'Grachova, Elena V.'

_publ_section_title
;
 X/Y Platinum(II) complexes: some features of supramolecular assembly via
 halogen bonding
;
_journal_name_full 'Dalton Transactions'
_journal_paper_doi 10.1039/D3DT02970K
_journal_year 2023
_chemical_formula_moiety 'C18 H12 Cl I N2 O Pt'
_chemical_formula_sum 'C18 H12 Cl I N2 O Pt'
_chemical_formula_weight 629.74
_space_group_crystal_system monoclinic
_space_group_IT_number 13
_space_group_name_Hall '-P 2yc'
_space_group_name_H-M_alt 'P 1 2/c 1'
_atom_sites_solution_hydrogens geom
_atom_sites_solution_primary dual
_audit_creation_date 2023-04-03
_audit_creation_method
;
Olex2 1.5
(compiled 2023.03.06 svn.rbb2c1857 for OlexSys, GUI svn.r6748)
;
_audit_update_record
;
2023-08-18 deposited with the CCDC.	2023-10-06 downloaded from the CCDC.
;
_cell_angle_alpha 90
_cell_angle_beta 107.886(4)
_cell_angle_gamma 90
_cell_formula_units_Z 16
_cell_length_a 20.9097(8)
_cell_length_b 11.5922(3)
_cell_length_c 31.8136(9)
_cell_measurement_reflns_used 12395
_cell_measurement_temperature 100(2)
_cell_measurement_theta_max 31.8290
_cell_measurement_theta_min 3.0680
_cell_volume 7338.6(4)
_computing_cell_refinement
;
CrysAlisPro, Agilent Technologies,
Version 1.171.36.32 (release 02-08-2013 CrysAlis171 .NET)
(compiled Aug  2 2013,16:46:58)
;
_computing_data_collection
;
CrysAlisPro, Agilent Technologies,
Version 1.171.36.32 (release 02-08-2013 CrysAlis171 .NET)
(compiled Aug  2 2013,16:46:58)
;
_computing_data_reduction
;
CrysAlisPro, Agilent Technologies,
Version 1.171.36.32 (release 02-08-2013 CrysAlis171 .NET)
(compiled Aug  2 2013,16:46:58)
;
_computing_molecular_graphics 'Olex2 1.5 (Dolomanov et al., 2009)'
_computing_publication_material 'Olex2 1.5 (Dolomanov et al., 2009)'
_computing_structure_refinement 'SHELXL 2014/7 (Sheldrick, 2015)'
_computing_structure_solution 'SHELXT 2014/5 (Sheldrick, 2014)'
_diffrn_ambient_temperature 100(2)
_diffrn_detector_area_resol_mean 16.2096
_diffrn_measured_fraction_theta_full 0.984
_diffrn_measured_fraction_theta_max 0.985
_diffrn_measurement_details
;
#__ type_ start__ end____ width___ exp.time_
  1 omega  -16.00   28.00   1.0000  104.0000
omega____ theta____ kappa____ phi______ frames
    -      -25.4311   77.0000    0.0000 44

#__ type_ start__ end____ width___ exp.time_
  2 omega  -55.00   45.00   1.0000  104.0000
omega____ theta____ kappa____ phi______ frames
    -      -25.4311   77.0000 -150.0000 100

#__ type_ start__ end____ width___ exp.time_
  3 omega  -49.00   31.00   1.0000  104.0000
omega____ theta____ kappa____ phi______ frames
    -      -25.4311   77.0000   90.0000 80

#__ type_ start__ end____ width___ exp.time_
  4 omega   32.00   92.00   1.0000  104.0000
omega____ theta____ kappa____ phi______ frames
    -       26.3686   77.0000  -60.0000 60

#__ type_ start__ end____ width___ exp.time_
  5 omega  -98.00  -83.00   1.0000  104.0000
omega____ theta____ kappa____ phi______ frames
    -      -25.4311  -38.0000 -180.0000 15
;
_diffrn_measurement_device_type 'Xcalibur, Eos'
_diffrn_measurement_method '\w scans'
_diffrn_radiation_type MoK\a
_diffrn_radiation_wavelength 0.71073
_diffrn_reflns_av_R_equivalents 0.0454
_diffrn_reflns_av_unetI/netI 0.0513
_diffrn_reflns_Laue_measured_fraction_full 0.984
_diffrn_reflns_Laue_measured_fraction_max 0.985
_diffrn_reflns_limit_h_max 25
_diffrn_reflns_limit_h_min -25
_diffrn_reflns_limit_k_max 14
_diffrn_reflns_limit_k_min -11
_diffrn_reflns_limit_l_max 39
_diffrn_reflns_limit_l_min -37
_diffrn_reflns_number 36261
_diffrn_reflns_point_group_measured_fraction_full 0.984
_diffrn_reflns_point_group_measured_fraction_max 0.985
_diffrn_reflns_theta_full 25.242
_diffrn_reflns_theta_max 26.000
_diffrn_reflns_theta_min 2.568
_exptl_absorpt_coefficient_mu 9.483
_exptl_absorpt_correction_T_max 1.00000
_exptl_absorpt_correction_T_min 0.31819
_exptl_absorpt_correction_type multi-scan
_exptl_absorpt_process_details
;
CrysAlisPro, Agilent Technologies,
Version 1.171.36.32 (release 02-08-2013 CrysAlis171 .NET)
(compiled Aug  2 2013,16:46:58)
Empirical absorption correction using spherical harmonics,
 implemented in SCALE3 ABSPACK scaling algorithm.
;
_exptl_crystal_colour yellow
_exptl_crystal_colour_primary yellow
_exptl_crystal_density_diffrn 2.280
_exptl_crystal_description prism
_exptl_crystal_F_000 4640
_exptl_crystal_size_max 0.3287
_exptl_crystal_size_mid 0.197
_exptl_crystal_size_min 0.1285
_refine_diff_density_max 13.682
_refine_diff_density_min -2.221
_refine_diff_density_rms 0.406
_refine_ls_extinction_method none
_refine_ls_goodness_of_fit_ref 1.098
_refine_ls_hydrogen_treatment constr
_refine_ls_matrix_type full
_refine_ls_number_parameters 835
_refine_ls_number_reflns 14235
_refine_ls_number_restraints 0
_refine_ls_restrained_S_all 1.098
_refine_ls_R_factor_all 0.0906
_refine_ls_R_factor_gt 0.0797
_refine_ls_shift/su_max 0.001
_refine_ls_shift/su_mean 0.000
_refine_ls_structure_factor_coef Fsqd
_refine_ls_weighting_details 'w=1/[\s^2^(Fo^2^)+(0.0628P)^2^+628.9666P] where P=(Fo^2^+2Fc^2^)/3'
_refine_ls_weighting_scheme calc
_refine_ls_wR_factor_gt 0.1893
_refine_ls_wR_factor_ref 0.1968
_reflns_Friedel_coverage 0.000
_reflns_number_gt 12252
_reflns_number_total 14235
_reflns_threshold_expression 'I > 2\s(I)'
_cod_data_source_file d3dt02970k3.cif
_cod_data_source_block 10285-12257_pt10_mask075
_cod_database_code 7714131
_shelx_shelxl_version_number 2014/7
_shelx_space_group_comment
;
The symmetry employed for this shelxl refinement is uniquely defined
by the following loop, which should always be used as a source of
symmetry information in preference to the above space-group names.
They are only intended as comments.
;
_shelx_estimated_absorpt_t_max 0.375
_shelx_estimated_absorpt_t_min 0.147
_olex2_refinement_description
;
1. Fixed Uiso
 At 1.2 times of:
  All C(H) groups
2. Uiso/Uaniso restraints and constraints
Uanis(C9C) = Uanis(C9A)
Uanis(C9C) = Uanis(C9B)
Uanis(C17A) = Uanis(C17B)
Uanis(C18A) = Uanis(C01I)
Uanis(C16B) = Uanis(C16C)
3.a Aromatic/amide H refined with riding coordinates:
 C9A(H9A), C9B(H9B), C11B(H11B), C9C(H9C), C12A(H12A), C11A(H11A), C9D(H9D),
 C12B(H12B), C4D(H4D), C8D(H8D), C4B(H4B), C11C(H11C), C3B(H3B), C5B(H5B),
 C1D(H1D), C2B(H2B), C10C(H10C), C10B(H10B), C1B(H1B), C7D(H7D), C10A(H10A),
 C12D(H12D), C7B(H7B), C2D(H2D), C1C(H1C), C5D(H5D), C6D(H6D), C4C(H4C),
 C5C(H5C), C4A(H4A), C1A(H1A), C2A(H2A), C3D(H3D), C8B(H8B), C12C(H12C),
 C11D(H11D), C3A(H3A), C10D(H10D), C6B(H6B), C5A(H5A), C7A(H7A), C6C(H6C),
 C8A(H8A), C7C(H7C), C6A(H6A), C8C(H8C), C3C(H3C), C2C(H2C)
;
_olex2_submission_special_instructions 'No special instructions were received'

loop_
_space_group_symop_operation_xyz
'x, y, z'
'-x, y, -z+1/2'
'-x, -y, -z'
'x, -y, z-1/2'

loop_
_atom_site_label
_atom_site_type_symbol
_atom_site_fract_x
_atom_site_fract_y
_atom_site_fract_z
_atom_site_U_iso_or_equiv
_atom_site_adp_type
_atom_site_occupancy
_atom_site_site_symmetry_order
_atom_site_calc_flag
_atom_site_refinement_flags_posn
_atom_site_refinement_flags_adp
_atom_site_refinement_flags_occupancy
_atom_site_disorder_assembly
_atom_site_disorder_group
Pt1D Pt 0.78845(3) 0.96777(5) 0.24466(2) 0.01436(15) Uani 1 1 d . . . . .
Pt1A Pt 0.69659(3) 0.81624(5) 0.81311(2) 0.01621(16) Uani 1 1 d . . . . .
Pt1B Pt 0.79175(3) 0.52828(5) 0.58187(2) 0.01632(16) Uani 1 1 d . . . . .
Pt1C Pt 0.69966(3) 0.33003(6) 0.47694(2) 0.01579(15) Uani 1 1 d . . . . .
I1A I 0.90084(7) 1.11094(12) 0.99132(4) 0.0339(3) Uani 1 1 d . . . . .
I1B I 0.61084(7) 0.94113(12) 0.43842(5) 0.0369(3) Uani 1 1 d . . . . .
I1C I 0.88508(8) 0.64431(12) 0.37215(5) 0.0362(3) Uani 1 1 d . . . . .
I1D I 0.59552(8) 0.56408(12) 0.30826(6) 0.0412(4) Uani 1 1 d . . . . .
Cl1B Cl 0.8928(2) 0.6033(4) 0.57340(14) 0.0230(9) Uani 1 1 d . . . . .
Cl1D Cl 0.8913(2) 0.8914(4) 0.29213(13) 0.0214(9) Uani 1 1 d . . . . .
Cl1A Cl 0.6011(2) 0.9004(4) 0.82601(16) 0.0278(10) Uani 1 1 d . . . . .
Cl1C Cl 0.6005(2) 0.4150(4) 0.42836(15) 0.0234(9) Uani 1 1 d . . . . .
O1B O 0.6475(6) 0.4796(10) 0.5785(4) 0.019(3) Uani 1 1 d . . . . .
N2D N 0.7345(7) 0.8500(13) 0.2666(5) 0.019(3) Uani 1 1 d . . . . .
O1C O 0.8431(6) 0.2572(11) 0.5225(4) 0.021(3) Uani 1 1 d . . . . .
N2C N 0.7550(8) 0.4206(14) 0.4452(5) 0.021(3) Uani 1 1 d . . . . .
N1B N 0.8398(7) 0.4002(12) 0.6244(5) 0.016(3) Uani 1 1 d . . . . .
O1A O 0.8369(6) 0.7370(12) 0.8211(4) 0.025(3) Uani 1 1 d . . . . .
N1C N 0.6509(7) 0.2293(13) 0.5112(5) 0.018(3) Uani 1 1 d . . . . .
N2B N 0.7384(7) 0.6503(12) 0.5405(4) 0.016(3) Uani 1 1 d . . . . .
N2A N 0.7563(7) 0.9023(12) 0.8660(5) 0.019(3) Uani 1 1 d . . . . .
O1D O 0.6432(6) 1.0177(10) 0.1934(4) 0.017(2) Uani 1 1 d . . . . .
C9A C 0.8023(10) 0.9690(14) 0.8586(7) 0.024(2) Uani 1 1 d . . . . .
H9A H 0.8064 0.9780 0.8298 0.028 Uiso 1 1 calc R U . . .
N1D N 0.8334(7) 1.0925(13) 0.2168(5) 0.020(3) Uani 1 1 d . . . . .
N1A N 0.6451(8) 0.7260(13) 0.7585(5) 0.020(3) Uani 1 1 d . . . . .
C9B C 0.6799(9) 0.6239(15) 0.5093(7) 0.024(2) Uani 1 1 d . . . . .
H9B H 0.6639 0.5468 0.5077 0.028 Uiso 1 1 calc R U . . .
C17B C 0.7143(9) 0.4576(14) 0.5938(5) 0.016(2) Uani 1 1 d . . . . .
C11B C 0.7621(9) 0.7619(14) 0.5430(6) 0.019(4) Uani 1 1 d . . . . .
H11B H 0.8041 0.7809 0.5639 0.023 Uiso 1 1 calc R U . . .
C17A C 0.7691(9) 0.7367(14) 0.8006(5) 0.016(2) Uani 1 1 d . . . . .
C9C C 0.8021(10) 0.4886(14) 0.4715(7) 0.024(2) Uani 1 1 d . . . . .
H9C H 0.8091 0.4936 0.5024 0.028 Uiso 1 1 calc R U . . .
C17C C 0.7735(11) 0.2495(17) 0.5170(6) 0.026(4) Uani 1 1 d . . . . .
C12A C 0.7877(10) 0.9534(15) 0.9427(6) 0.024(4) Uani 1 1 d . . . . .
H12A H 0.7818 0.9447 0.9710 0.028 Uiso 1 1 calc R U . . .
C17D C 0.7093(10) 1.0384(14) 0.2020(6) 0.020(4) Uani 1 1 d . . . . .
C11A C 0.7463(10) 0.8929(15) 0.9061(6) 0.023(4) Uani 1 1 d . . . . .
H11A H 0.7112 0.8453 0.9094 0.028 Uiso 1 1 calc R U . . .
C9D C 0.6805(9) 0.8810(19) 0.2787(6) 0.028(4) Uani 1 1 d . . . . .
H9D H 0.6697 0.9606 0.2786 0.034 Uiso 1 1 calc R U . . .
C13A C 0.6828(9) 0.6504(13) 0.7414(5) 0.017(3) Uani 1 1 d . . . . .
C15B C 0.6640(10) 0.3335(15) 0.6285(6) 0.023(4) Uani 1 1 d . . . . .
C12B C 0.7249(8) 0.8473(15) 0.5150(5) 0.018(3) Uani 1 1 d . . . . .
H12B H 0.7401 0.9249 0.5180 0.021 Uiso 1 1 calc R U . . .
C4D C 0.8130(9) 1.2443(18) 0.1635(6) 0.024(4) Uani 1 1 d . . . . .
H4D H 0.7825 1.2890 0.1412 0.029 Uiso 1 1 calc R U . . .
C14C C 0.7617(9) 0.1678(15) 0.5449(5) 0.017(3) Uani 1 1 d . . . . .
C13D C 0.7895(9) 1.1583(16) 0.1852(5) 0.019(4) Uani 1 1 d . . . . .
C8D C 0.5406(9) 1.0961(16) 0.1397(6) 0.022(4) Uani 1 1 d . . . . .
H8D H 0.5100 1.0491 0.1487 0.027 Uiso 1 1 calc R U . . .
C4B C 0.8240(10) 0.2453(16) 0.6701(6) 0.023(4) Uani 1 1 d . . . . .
H4B H 0.7951 0.2000 0.6814 0.028 Uiso 1 1 calc R U . . .
C11C C 0.7404(10) 0.4159(15) 0.4020(7) 0.026(4) Uani 1 1 d . . . . .
H11C H 0.7029 0.3721 0.3851 0.031 Uiso 1 1 calc R U . . .
C3B C 0.8911(9) 0.2215(16) 0.6832(6) 0.024(4) Uani 1 1 d . . . . .
H3B H 0.9092 0.1616 0.7038 0.029 Uiso 1 1 calc R U . . .
C15D C 0.6566(9) 1.1578(16) 0.1469(6) 0.022(4) Uani 1 1 d . . . . .
C14A C 0.7544(9) 0.6589(16) 0.7656(6) 0.020(4) Uani 1 1 d . . . . .
C5B C 0.6424(10) 0.2491(16) 0.6530(6) 0.024(4) Uani 1 1 d . . . . .
H5B H 0.6726 0.1966 0.6721 0.029 Uiso 1 1 calc R U . . .
C14D C 0.7208(9) 1.1233(14) 0.1761(6) 0.019(4) Uani 1 1 d . . . . .
C14B C 0.7282(8) 0.3690(15) 0.6238(6) 0.018(3) Uani 1 1 d . . . . .
C1D C 0.8999(9) 1.1138(15) 0.2287(6) 0.021(4) Uani 1 1 d . . . . .
H1D H 0.9299 1.0702 0.2517 0.025 Uiso 1 1 calc R U . . .
C01I C 0.6660(10) 0.8180(15) 0.4830(6) 0.023(3) Uani 1 1 d . . . . .
C13C C 0.6925(10) 0.1550(15) 0.5415(6) 0.021(4) Uani 1 1 d . . . . .
C16B C 0.6176(9) 0.4048(16) 0.6001(6) 0.023(3) Uani 1 1 d . . . . .
C18A C 0.8356(10) 1.0239(15) 0.9372(6) 0.023(3) Uani 1 1 d . . . . .
C16D C 0.6107(9) 1.0873(14) 0.1591(5) 0.016(3) Uani 1 1 d . . . . .
C2B C 0.9322(9) 0.2880(17) 0.6656(6) 0.024(4) Uani 1 1 d . . . . .
H2B H 0.9790 0.2728 0.6731 0.028 Uiso 1 1 calc R U . . .
C16C C 0.8746(9) 0.1744(16) 0.5571(6) 0.023(3) Uani 1 1 d . . . . .
C10C C 0.8426(9) 0.5553(17) 0.4494(6) 0.023(4) Uani 1 1 d . . . . .
H10C H 0.8784 0.6026 0.4664 0.028 Uiso 1 1 calc R U . . .
C10B C 0.6423(10) 0.7032(16) 0.4797(6) 0.023(4) Uani 1 1 d . . . . .
H10B H 0.6019 0.6815 0.4577 0.028 Uiso 1 1 calc R U . . .
C1B C 0.9041(11) 0.3743(18) 0.6377(8) 0.036(5) Uani 1 1 d . . . . .
H1B H 0.9332 0.4202 0.6268 0.043 Uiso 1 1 calc R U . . .
C7D C 0.5195(9) 1.1767(16) 0.1069(6) 0.024(4) Uani 1 1 d . . . . .
H7D H 0.4726 1.1868 0.0934 0.028 Uiso 1 1 calc R U . . .
C13B C 0.7969(9) 0.3330(14) 0.6410(5) 0.019(4) Uani 1 1 d . . . . .
C10A C 0.8467(10) 1.0282(17) 0.8966(6) 0.024(4) Uani 1 1 d . . . . .
H10A H 0.8838 1.0707 0.8936 0.029 Uiso 1 1 calc R U . . .
C12D C 0.7099(9) 0.6526(16) 0.2791(6) 0.022(4) Uani 1 1 d . . . . .
H12D H 0.7205 0.5729 0.2787 0.026 Uiso 1 1 calc R U . . .
C15A C 0.8161(11) 0.6036(15) 0.7660(6) 0.024(4) Uani 1 1 d . . . . .
C7B C 0.5267(10) 0.3189(17) 0.6185(7) 0.030(5) Uani 1 1 d . . . . .
H7B H 0.4802 0.3123 0.6156 0.036 Uiso 1 1 calc R U . . .
C2D C 0.9243(9) 1.1981(18) 0.2078(6) 0.027(4) Uani 1 1 d . . . . .
H2D H 0.9714 1.2109 0.2161 0.032 Uiso 1 1 calc R U . . .
C1C C 0.5846(9) 0.2313(17) 0.5045(7) 0.025(4) Uani 1 1 d . . . . .
H1C H 0.5571 0.2855 0.4846 0.030 Uiso 1 1 calc R U . . .
C5D C 0.6321(9) 1.2363(16) 0.1128(6) 0.023(4) Uani 1 1 d . . . . .
H5D H 0.6623 1.2838 0.1036 0.027 Uiso 1 1 calc R U . . .
C6D C 0.5639(9) 1.2453(14) 0.0923(6) 0.022(4) Uani 1 1 d . . . . .
H6D H 0.5469 1.2976 0.0685 0.027 Uiso 1 1 calc R U . . .
C4C C 0.6642(10) 0.0797(17) 0.5646(6) 0.026(4) Uani 1 1 d . . . . .
H4C H 0.6921 0.0302 0.5864 0.031 Uiso 1 1 calc R U . . .
C5C C 0.8479(10) 0.0265(17) 0.6001(7) 0.029(4) Uani 1 1 d . . . . .
H5C H 0.8170 -0.0177 0.6099 0.035 Uiso 1 1 calc R U . . .
C4A C 0.6499(11) 0.5862(16) 0.7051(6) 0.027(4) Uani 1 1 d . . . . .
H4A H 0.6757 0.5354 0.6933 0.032 Uiso 1 1 calc R U . . .
C15C C 0.8256(10) 0.1171(16) 0.5695(6) 0.026(4) Uani 1 1 d . . . . .
C1A C 0.5778(10) 0.7341(16) 0.7378(6) 0.023(4) Uani 1 1 d . . . . .
H1A H 0.5527 0.7875 0.7491 0.028 Uiso 1 1 calc R U . . .
C2A C 0.5432(11) 0.6682(16) 0.7010(6) 0.029(4) Uani 1 1 d . . . . .
H2A H 0.4961 0.6752 0.6876 0.034 Uiso 1 1 calc R U . . .
C3D C 0.8826(10) 1.2647(17) 0.1750(6) 0.025(4) Uani 1 1 d . . . . .
H3D H 0.9001 1.3228 0.1606 0.030 Uiso 1 1 calc R U . . .
C8B C 0.5483(10) 0.4022(17) 0.5932(7) 0.027(4) Uani 1 1 d . . . . .
H8B H 0.5180 0.4526 0.5731 0.033 Uiso 1 1 calc R U . . .
C16A C 0.8647(11) 0.6575(17) 0.8001(7) 0.029(5) Uani 1 1 d . . . . .
C12C C 0.7800(12) 0.4753(17) 0.3811(6) 0.031(5) Uani 1 1 d . . . . .
H12C H 0.7727 0.4634 0.3505 0.038 Uiso 1 1 calc R U . . .
C11D C 0.7514(10) 0.7357(16) 0.2680(5) 0.023(4) Uani 1 1 d . . . . .
H11D H 0.7909 0.7124 0.2616 0.028 Uiso 1 1 calc R U . . .
C18C C 0.8284(10) 0.5493(16) 0.4034(7) 0.026(4) Uani 1 1 d . . . . .
C3A C 0.5823(12) 0.5909(19) 0.6847(7) 0.035(5) Uani 1 1 d . . . . .
H3A H 0.5618 0.5431 0.6600 0.042 Uiso 1 1 calc R U . . .
C10D C 0.6412(10) 0.8034(18) 0.2909(6) 0.030(4) Uani 1 1 d . . . . .
H10D H 0.6044 0.8296 0.2999 0.036 Uiso 1 1 calc R U . . .
C18D C 0.6538(9) 0.6870(15) 0.2904(6) 0.023(4) Uani 1 1 d . . . . .
C6B C 0.5718(11) 0.248(2) 0.6471(7) 0.034(5) Uani 1 1 d . . . . .
H6B H 0.5553 0.1947 0.6639 0.041 Uiso 1 1 calc R U . . .
C5A C 0.8334(11) 0.5175(16) 0.7412(7) 0.029(5) Uani 1 1 d . . . . .
H5A H 0.8005 0.4800 0.7178 0.035 Uiso 1 1 calc R U . . .
C7A C 0.9485(13) 0.5430(18) 0.7864(8) 0.040(6) Uani 1 1 d . . . . .
H7A H 0.9942 0.5203 0.7929 0.048 Uiso 1 1 calc R U . . .
C6C C 0.9174(13) 0.003(2) 0.6156(7) 0.043(6) Uani 1 1 d . . . . .
H6C H 0.9335 -0.0576 0.6362 0.051 Uiso 1 1 calc R U . . .
C8A C 0.9322(10) 0.6286(17) 0.8110(8) 0.033(5) Uani 1 1 d . . . . .
H8A H 0.9654 0.6661 0.8343 0.039 Uiso 1 1 calc R U . . .
C7C C 0.9626(13) 0.068(2) 0.6012(8) 0.046(6) Uani 1 1 d . . . . .
H7C H 1.0093 0.0524 0.6132 0.055 Uiso 1 1 calc R U . . .
C6A C 0.9006(13) 0.4888(18) 0.7524(9) 0.042(6) Uani 1 1 d . . . . .
H6A H 0.9143 0.4300 0.7362 0.050 Uiso 1 1 calc R U . . .
C8C C 0.9419(12) 0.154(2) 0.5702(7) 0.042(6) Uani 1 1 d . . . . .
H8C H 0.9721 0.1952 0.5589 0.050 Uiso 1 1 calc R U . . .
C3C C 0.5970(10) 0.0768(18) 0.5560(6) 0.028(4) Uani 1 1 d . . . . .
H3C H 0.5773 0.0212 0.5702 0.034 Uiso 1 1 calc R U . . .
C2C C 0.5564(10) 0.1550(18) 0.5265(6) 0.028(4) Uani 1 1 d . . . . .
H2C H 0.5092 0.1554 0.5216 0.034 Uiso 1 1 calc R U . . .

loop_
_atom_site_aniso_label
_atom_site_aniso_U_11
_atom_site_aniso_U_22
_atom_site_aniso_U_33
_atom_site_aniso_U_23
_atom_site_aniso_U_13
_atom_site_aniso_U_12
Pt1D 0.0183(3) 0.0139(3) 0.0112(3) 0.0002(2) 0.0050(2) 0.0004(2)
Pt1A 0.0216(3) 0.0142(3) 0.0155(3) -0.0001(2) 0.0096(3) 0.0006(2)
Pt1B 0.0237(3) 0.0136(3) 0.0124(3) -0.0004(2) 0.0067(2) -0.0016(3)
Pt1C 0.0197(3) 0.0148(3) 0.0136(3) -0.0011(2) 0.0063(2) -0.0016(2)
I1A 0.0395(8) 0.0355(7) 0.0245(6) -0.0057(5) 0.0066(5) -0.0118(6)
I1B 0.0361(8) 0.0243(7) 0.0407(8) 0.0144(6) -0.0023(6) -0.0037(5)
I1C 0.0521(9) 0.0340(7) 0.0324(7) -0.0062(6) 0.0277(6) -0.0168(6)
I1D 0.0461(9) 0.0272(7) 0.0609(10) 0.0072(7) 0.0323(8) -0.0042(6)
Cl1B 0.024(2) 0.023(2) 0.022(2) -0.0014(17) 0.0056(17) -0.0048(17)
Cl1D 0.018(2) 0.031(2) 0.0147(19) 0.0068(17) 0.0038(15) 0.0035(17)
Cl1A 0.022(2) 0.029(2) 0.037(3) -0.008(2) 0.0162(19) 0.0000(18)
Cl1C 0.019(2) 0.021(2) 0.026(2) 0.0008(17) -0.0001(17) -0.0017(16)
O1B 0.024(6) 0.016(6) 0.017(6) 0.005(5) 0.005(5) 0.003(5)
N2D 0.011(7) 0.021(8) 0.029(8) -0.002(6) 0.011(6) 0.000(6)
O1C 0.013(6) 0.020(6) 0.032(7) 0.002(5) 0.008(5) -0.001(5)
N2C 0.023(8) 0.027(8) 0.014(7) 0.007(6) 0.008(6) 0.001(6)
N1B 0.016(7) 0.017(7) 0.018(7) 0.004(6) 0.007(6) 0.005(6)
O1A 0.021(7) 0.028(7) 0.026(7) -0.001(6) 0.007(5) 0.000(5)
N1C 0.018(7) 0.025(8) 0.014(7) -0.010(6) 0.009(6) -0.006(6)
N2B 0.026(8) 0.008(6) 0.013(7) 0.006(5) 0.003(6) -0.003(6)
N2A 0.017(7) 0.016(7) 0.026(8) -0.001(6) 0.011(6) 0.007(6)
O1D 0.016(6) 0.014(6) 0.020(6) -0.001(5) 0.007(5) -0.005(5)
C9A 0.029(6) 0.006(4) 0.040(6) -0.003(4) 0.017(5) 0.001(4)
N1D 0.017(7) 0.024(8) 0.021(7) -0.006(6) 0.007(6) -0.006(6)
N1A 0.026(8) 0.019(7) 0.019(7) 0.005(6) 0.013(6) 0.007(6)
C9B 0.029(6) 0.006(4) 0.040(6) -0.003(4) 0.017(5) 0.001(4)
C17B 0.023(6) 0.011(5) 0.016(6) 0.003(4) 0.007(5) 0.007(5)
C11B 0.028(9) 0.010(8) 0.018(8) 0.002(6) 0.008(7) -0.003(7)
C17A 0.023(6) 0.011(5) 0.016(6) 0.003(4) 0.007(5) 0.007(5)
C9C 0.029(6) 0.006(4) 0.040(6) -0.003(4) 0.017(5) 0.001(4)
C17C 0.043(12) 0.025(10) 0.014(8) -0.004(7) 0.016(8) 0.002(8)
C12A 0.036(11) 0.017(9) 0.022(9) 0.000(7) 0.014(8) 0.001(8)
C17D 0.040(11) 0.008(8) 0.015(8) -0.002(6) 0.015(8) 0.002(7)
C11A 0.038(11) 0.015(8) 0.023(9) 0.003(7) 0.020(8) 0.003(8)
C9D 0.019(9) 0.039(12) 0.029(10) 0.001(9) 0.013(8) 0.007(8)
C13A 0.037(10) 0.001(7) 0.013(8) 0.000(6) 0.008(7) 0.003(7)
C15B 0.032(10) 0.012(8) 0.031(10) -0.012(7) 0.020(8) -0.013(7)
C12B 0.013(8) 0.021(9) 0.017(8) -0.010(7) 0.002(6) -0.007(7)
C4D 0.023(9) 0.037(11) 0.017(8) 0.000(8) 0.010(7) -0.007(8)
C14C 0.025(9) 0.017(8) 0.010(7) -0.001(6) 0.006(7) 0.002(7)
C13D 0.021(9) 0.030(10) 0.008(7) -0.007(7) 0.009(6) -0.001(7)
C8D 0.021(9) 0.024(10) 0.023(9) -0.004(7) 0.009(7) 0.003(7)
C4B 0.028(10) 0.022(9) 0.024(9) 0.001(7) 0.013(8) 0.000(8)
C11C 0.037(11) 0.009(8) 0.033(10) -0.003(7) 0.012(9) -0.002(7)
C3B 0.021(9) 0.023(9) 0.024(9) 0.009(8) 0.000(7) 0.003(7)
C15D 0.019(9) 0.024(9) 0.024(9) -0.006(7) 0.010(7) 0.007(7)
C14A 0.018(9) 0.025(9) 0.022(9) -0.001(7) 0.015(7) -0.003(7)
C5B 0.030(10) 0.023(9) 0.021(9) 0.009(7) 0.012(8) -0.001(8)
C14D 0.028(10) 0.010(8) 0.020(8) 0.005(7) 0.009(7) 0.009(7)
C14B 0.015(8) 0.021(9) 0.018(8) 0.005(7) 0.004(7) -0.002(7)
C1D 0.024(9) 0.019(9) 0.018(8) 0.014(7) 0.003(7) 0.002(7)
C01I 0.034(7) 0.011(6) 0.021(6) 0.000(5) 0.002(5) -0.005(5)
C13C 0.038(11) 0.011(8) 0.017(8) -0.008(7) 0.012(8) -0.009(7)
C16B 0.023(7) 0.024(7) 0.021(6) -0.011(5) 0.007(5) -0.004(5)
C18A 0.034(7) 0.011(6) 0.021(6) 0.000(5) 0.002(5) -0.005(5)
C16D 0.030(9) 0.014(8) 0.004(7) -0.002(6) 0.008(6) 0.003(7)
C2B 0.017(9) 0.026(10) 0.028(10) 0.002(8) 0.006(7) 0.002(7)
C16C 0.023(7) 0.024(7) 0.021(6) -0.011(5) 0.007(5) -0.004(5)
C10C 0.024(9) 0.028(10) 0.019(9) -0.003(7) 0.009(7) -0.009(8)
C10B 0.029(10) 0.026(10) 0.015(8) 0.004(7) 0.008(7) -0.009(8)
C1B 0.035(12) 0.019(10) 0.050(13) -0.006(9) 0.008(10) -0.004(9)
C7D 0.017(9) 0.026(10) 0.029(10) -0.010(8) 0.008(7) -0.005(7)
C13B 0.032(10) 0.012(8) 0.010(7) -0.008(6) 0.002(7) 0.000(7)
C10A 0.026(10) 0.029(10) 0.023(9) 0.000(8) 0.013(8) -0.004(8)
C12D 0.024(9) 0.023(9) 0.021(9) -0.002(7) 0.011(7) -0.005(7)
C15A 0.048(12) 0.013(8) 0.024(9) 0.005(7) 0.031(9) 0.000(8)
C7B 0.021(10) 0.030(11) 0.043(12) -0.025(9) 0.017(9) -0.009(8)
C2D 0.018(9) 0.039(12) 0.022(9) 0.004(8) 0.005(7) -0.010(8)
C1C 0.018(9) 0.027(10) 0.036(11) 0.002(8) 0.015(8) -0.010(8)
C5D 0.023(9) 0.024(9) 0.020(9) 0.001(7) 0.005(7) -0.001(7)
C6D 0.025(9) 0.010(8) 0.019(9) 0.003(7) -0.014(7) 0.005(7)
C4C 0.038(11) 0.022(9) 0.021(9) 0.006(7) 0.016(8) 0.002(8)
C5C 0.028(10) 0.027(10) 0.030(10) 0.008(8) 0.005(8) 0.003(8)
C4A 0.051(13) 0.016(9) 0.015(8) 0.001(7) 0.012(8) 0.001(8)
C15C 0.034(11) 0.013(8) 0.030(10) -0.012(7) 0.010(8) -0.002(8)
C1A 0.032(10) 0.017(9) 0.017(8) 0.005(7) 0.002(7) 0.004(8)
C2A 0.043(12) 0.021(10) 0.021(9) -0.011(8) 0.008(8) -0.003(8)
C3D 0.035(11) 0.024(10) 0.019(9) 0.005(7) 0.014(8) 0.001(8)
C8B 0.028(10) 0.027(10) 0.029(10) -0.009(8) 0.011(8) 0.001(8)
C16A 0.042(12) 0.027(10) 0.035(11) 0.017(9) 0.035(10) 0.013(9)
C12C 0.061(14) 0.024(10) 0.016(9) -0.006(8) 0.023(9) 0.000(9)
C11D 0.031(10) 0.025(10) 0.011(8) 0.003(7) 0.003(7) 0.000(8)
C18C 0.035(11) 0.017(9) 0.037(11) 0.007(8) 0.027(9) 0.000(8)
C3A 0.052(14) 0.036(12) 0.022(10) -0.015(9) 0.019(9) -0.022(10)
C10D 0.031(11) 0.034(11) 0.026(10) 0.002(8) 0.010(8) 0.011(9)
C18D 0.026(10) 0.016(9) 0.022(9) -0.003(7) 0.003(7) -0.007(7)
C6B 0.042(12) 0.040(12) 0.021(10) -0.007(9) 0.012(9) -0.011(10)
C5A 0.053(13) 0.019(9) 0.029(10) 0.006(8) 0.033(10) 0.005(9)
C7A 0.056(15) 0.027(11) 0.057(15) 0.016(10) 0.045(13) 0.007(10)
C6C 0.049(14) 0.042(13) 0.026(11) 0.007(10) -0.003(10) 0.013(11)
C8A 0.020(10) 0.020(9) 0.070(15) 0.006(10) 0.030(10) 0.003(8)
C7C 0.039(13) 0.046(14) 0.038(13) -0.004(11) -0.011(10) 0.010(11)
C6A 0.059(16) 0.019(10) 0.067(16) -0.003(10) 0.049(14) -0.001(10)
C8C 0.034(12) 0.061(16) 0.030(11) -0.003(11) 0.009(9) -0.009(11)
C3C 0.038(12) 0.031(11) 0.023(9) -0.001(8) 0.020(8) -0.017(9)
C2C 0.028(10) 0.033(11) 0.028(10) -0.011(8) 0.015(8) -0.013(8)

loop_
_atom_type_symbol
_atom_type_description
_atom_type_scat_dispersion_real
_atom_type_scat_dispersion_imag
_atom_type_scat_source
C C 0.0033 0.0016 'International Tables Vol C Tables 4.2.6.8 and 6.1.1.4'
H H 0.0000 0.0000 'International Tables Vol C Tables 4.2.6.8 and 6.1.1.4'
Cl Cl 0.1484 0.1585 'International Tables Vol C Tables 4.2.6.8 and 6.1.1.4'
I I -0.4742 1.8119 'International Tables Vol C Tables 4.2.6.8 and 6.1.1.4'
N N 0.0061 0.0033 'International Tables Vol C Tables 4.2.6.8 and 6.1.1.4'
O O 0.0106 0.0060 'International Tables Vol C Tables 4.2.6.8 and 6.1.1.4'
Pt Pt -1.7033 8.3905 'International Tables Vol C Tables 4.2.6.8 and 6.1.1.4'

loop_
_geom_angle_atom_site_label_1
_geom_angle_atom_site_label_2
_geom_angle_atom_site_label_3
_geom_angle
_geom_angle_site_symmetry_1
_geom_angle_site_symmetry_3
_geom_angle_publ_flag
N2D Pt1D Cl1D 91.2(4) . . ?
N2D Pt1D N1D 173.5(6) . . ?
N1D Pt1D Cl1D 95.2(4) . . ?
C17D Pt1D Cl1D 174.0(5) . . ?
C17D Pt1D N2D 94.5(7) . . ?
C17D Pt1D N1D 79.1(7) . . ?
N2A Pt1A Cl1A 89.5(4) . . ?
N2A Pt1A N1A 174.3(6) . . ?
N1A Pt1A Cl1A 96.1(4) . . ?
C17A Pt1A Cl1A 175.0(5) . . ?
C17A Pt1A N2A 94.9(7) . . ?
C17A Pt1A N1A 79.6(7) . . ?
N1B Pt1B Cl1B 93.8(4) . . ?
N2B Pt1B Cl1B 90.1(4) . . ?
N2B Pt1B N1B 176.0(6) . . ?
C17B Pt1B Cl1B 174.3(5) . . ?
C17B Pt1B N1B 80.6(6) . . ?
C17B Pt1B N2B 95.5(6) . . ?
N2C Pt1C Cl1C 88.8(4) . . ?
N2C Pt1C N1C 175.0(6) . . ?
N1C Pt1C Cl1C 95.9(4) . . ?
C17C Pt1C Cl1C 174.1(6) . . ?
C17C Pt1C N2C 96.7(7) . . ?
C17C Pt1C N1C 78.5(7) . . ?
C17B O1B C16B 106.2(13) . . ?
C9D N2D Pt1D 121.5(13) . . ?
C9D N2D C11D 118.7(17) . . ?
C11D N2D Pt1D 119.8(12) . . ?
C17C O1C C16C 105.1(13) . . ?
C9C N2C Pt1C 114.4(12) . . ?
C11C N2C Pt1C 120.7(13) . . ?
C11C N2C C9C 124.8(17) . . ?
C1B N1B Pt1B 128.6(14) . . ?
C1B N1B C13B 117.3(16) . . ?
C13B N1B Pt1B 114.2(11) . . ?
C17A O1A C16A 107.3(15) . . ?
C13C N1C Pt1C 114.4(11) . . ?
C1C N1C Pt1C 124.3(13) . . ?
C1C N1C C13C 121.3(16) . . ?
C9B N2B Pt1B 120.9(11) . . ?
C9B N2B C11B 118.9(14) . . ?
C11B N2B Pt1B 120.2(11) . . ?
C9A N2A Pt1A 116.1(13) . . ?
C9A N2A C11A 123.4(17) . . ?
C11A N2A Pt1A 120.5(13) . . ?
C17D O1D C16D 106.7(13) . . ?
N2A C9A H9A 121.8 . . ?
N2A C9A C10A 116.3(17) . . ?
C10A C9A H9A 121.8 . . ?
C13D N1D Pt1D 114.5(11) . . ?
C1D N1D Pt1D 125.0(12) . . ?
C1D N1D C13D 120.5(15) . . ?
C13A N1A Pt1A 116.3(12) . . ?
C1A N1A Pt1A 125.2(12) . . ?
C1A N1A C13A 118.6(16) . . ?
N2B C9B H9B 118.4 . . ?
N2B C9B C10B 123.2(16) . . ?
C10B C9B H9B 118.4 . . ?
O1B C17B Pt1B 132.6(12) . . ?
O1B C17B C14B 111.5(15) . . ?
C14B C17B Pt1B 116.0(12) . . ?
N2B C11B H11B 119.7 . . ?
N2B C11B C12B 120.5(16) . . ?
C12B C11B H11B 119.7 . . ?
O1A C17A Pt1A 132.0(12) . . ?
O1A C17A C14A 109.1(14) . . ?
C14A C17A Pt1A 118.9(13) . . ?
N2C C9C H9C 122.2 . . ?
N2C C9C C10C 115.5(17) . . ?
C10C C9C H9C 122.2 . . ?
O1C C17C Pt1C 129.8(13) . . ?
C14C C17C Pt1C 120.0(15) . . ?
C14C C17C O1C 110.2(16) . . ?
C11A C12A H12A 120.4 . . ?
C18A C12A H12A 120.4 . . ?
C18A C12A C11A 119.2(17) . . ?
O1D C17D Pt1D 131.3(12) . . ?
O1D C17D C14D 111.7(16) . . ?
C14D C17D Pt1D 116.9(14) . . ?
N2A C11A C12A 120.3(17) . . ?
N2A C11A H11A 119.9 . . ?
C12A C11A H11A 119.9 . . ?
N2D C9D H9D 118.7 . . ?
N2D C9D C10D 122.7(19) . . ?
C10D C9D H9D 118.7 . . ?
N1A C13A C14A 111.2(14) . . ?
C4A C13A N1A 118.2(17) . . ?
C4A C13A C14A 130.5(17) . . ?
C5B C15B C14B 135.7(19) . . ?
C16B C15B C5B 119.9(17) . . ?
C16B C15B C14B 104.4(16) . . ?
C11B C12B H12B 120.2 . . ?
C01I C12B C11B 119.5(16) . . ?
C01I C12B H12B 120.2 . . ?
C13D C4D H4D 120.4 . . ?
C13D C4D C3D 119.1(18) . . ?
C3D C4D H4D 120.4 . . ?
C17C C14C C13C 113.7(16) . . ?
C17C C14C C15C 108.2(17) . . ?
C13C C14C C15C 138.0(17) . . ?
N1D C13D C4D 120.5(16) . . ?
N1D C13D C14D 113.3(15) . . ?
C4D C13D C14D 126.1(17) . . ?
C16D C8D H8D 122.2 . . ?
C7D C8D H8D 122.2 . . ?
C7D C8D C16D 115.6(17) . . ?
C3B C4B H4B 119.1 . . ?
C3B C4B C13B 121.9(18) . . ?
C13B C4B H4B 119.1 . . ?
N2C C11C H11C 120.1 . . ?
N2C C11C C12C 119.7(18) . . ?
C12C C11C H11C 120.1 . . ?
C4B C3B H3B 121.0 . . ?
C4B C3B C2B 118.0(17) . . ?
C2B C3B H3B 121.0 . . ?
C16D C15D C14D 103.9(16) . . ?
C5D C15D C14D 137.5(18) . . ?
C5D C15D C16D 118.6(16) . . ?
C17A C14A C13A 113.9(15) . . ?
C17A C14A C15A 107.7(16) . . ?
C15A C14A C13A 138.3(17) . . ?
C15B C5B H5B 122.4 . . ?
C15B C5B C6B 115.2(18) . . ?
C6B C5B H5B 122.4 . . ?
C17D C14D C13D 116.0(16) . . ?
C17D C14D C15D 106.9(17) . . ?
C13D C14D C15D 137.0(17) . . ?
C17B C14B C15B 106.2(16) . . ?
C17B C14B C13B 117.1(16) . . ?
C13B C14B C15B 136.7(17) . . ?
N1D C1D H1D 120.0 . . ?
N1D C1D C2D 120.1(16) . . ?
C2D C1D H1D 120.0 . . ?
C12B C01I I1B 121.0(13) . . ?
C12B C01I C10B 120.0(17) . . ?
C10B C01I I1B 119.0(13) . . ?
N1C C13C C14C 113.2(15) . . ?
N1C C13C C4C 118.8(18) . . ?
C4C C13C C14C 127.9(18) . . ?
O1B C16B C15B 111.8(15) . . ?
O1B C16B C8B 123.0(18) . . ?
C15B C16B C8B 125.2(18) . . ?
C12A C18A I1A 120.4(14) . . ?
C12A C18A C10A 119.4(17) . . ?
C10A C18A I1A 119.8(14) . . ?
O1D C16D C8D 126.3(15) . . ?
O1D C16D C15D 110.7(15) . . ?
C15D C16D C8D 122.9(16) . . ?
C3B C2B H2B 120.8 . . ?
C1B C2B C3B 118.5(18) . . ?
C1B C2B H2B 120.8 . . ?
C15C C16C O1C 109.4(16) . . ?
C8C C16C O1C 122.2(18) . . ?
C8C C16C C15C 128(2) . . ?
C9C C10C H10C 119.9 . . ?
C18C C10C C9C 120.2(17) . . ?
C18C C10C H10C 119.9 . . ?
C9B C10B C01I 117.8(17) . . ?
C9B C10B H10B 121.1 . . ?
C01I C10B H10B 121.1 . . ?
N1B C1B C2B 125(2) . . ?
N1B C1B H1B 117.3 . . ?
C2B C1B H1B 117.3 . . ?
C8D C7D H7D 118.4 . . ?
C8D C7D C6D 123.2(17) . . ?
C6D C7D H7D 118.4 . . ?
N1B C13B C14B 112.0(15) . . ?
C4B C13B N1B 119.0(17) . . ?
C4B C13B C14B 128.9(17) . . ?
C9A C10A H10A 119.5 . . ?
C18A C10A C9A 121.0(17) . . ?
C18A C10A H10A 119.5 . . ?
C11D C12D H12D 119.9 . . ?
C18D C12D H12D 119.9 . . ?
C18D C12D C11D 120.1(18) . . ?
C16A C15A C14A 104.3(15) . . ?
C16A C15A C5A 120.9(19) . . ?
C5A C15A C14A 135(2) . . ?
C8B C7B H7B 119.6 . . ?
C6B C7B H7B 119.6 . . ?
C6B C7B C8B 120.8(19) . . ?
C1D C2D H2D 119.1 . . ?
C1D C2D C3D 121.8(18) . . ?
C3D C2D H2D 119.1 . . ?
N1C C1C H1C 120.1 . . ?
N1C C1C C2C 119.8(19) . . ?
C2C C1C H1C 120.1 . . ?
C15D C5D H5D 120.0 . . ?
C6D C5D C15D 120.0(17) . . ?
C6D C5D H5D 120.0 . . ?
C7D C6D H6D 120.2 . . ?
C5D C6D C7D 119.5(16) . . ?
C5D C6D H6D 120.2 . . ?
C13C C4C H4C 120.1 . . ?
C3C C4C C13C 119.9(19) . . ?
C3C C4C H4C 120.1 . . ?
C15C C5C H5C 120.9 . . ?
C15C C5C C6C 118(2) . . ?
C6C C5C H5C 120.9 . . ?
C13A C4A H4A 118.0 . . ?
C3A C4A C13A 123.9(19) . . ?
C3A C4A H4A 118.0 . . ?
C16C C15C C14C 107.0(17) . . ?
C16C C15C C5C 116.1(19) . . ?
C5C C15C C14C 136.9(19) . . ?
N1A C1A H1A 118.0 . . ?
N1A C1A C2A 123.9(18) . . ?
C2A C1A H1A 118.0 . . ?
C1A C2A H2A 121.8 . . ?
C1A C2A C3A 116(2) . . ?
C3A C2A H2A 121.8 . . ?
C4D C3D H3D 121.0 . . ?
C2D C3D C4D 117.9(17) . . ?
C2D C3D H3D 121.0 . . ?
C16B C8B C7B 115.0(19) . . ?
C16B C8B H8B 122.5 . . ?
C7B C8B H8B 122.5 . . ?
O1A C16A C15A 111.5(17) . . ?
O1A C16A C8A 126(2) . . ?
C15A C16A C8A 122.1(19) . . ?
C11C C12C H12C 119.1 . . ?
C18C C12C C11C 121.7(17) . . ?
C18C C12C H12C 119.1 . . ?
N2D C11D C12D 119.8(18) . . ?
N2D C11D H11D 120.1 . . ?
C12D C11D H11D 120.1 . . ?
C10C C18C I1C 120.2(14) . . ?
C12C C18C I1C 122.2(14) . . ?
C12C C18C C10C 117.5(16) . . ?
C4A C3A C2A 118.9(18) . . ?
C4A C3A H3A 120.6 . . ?
C2A C3A H3A 120.6 . . ?
C9D C10D H10D 119.5 . . ?
C9D C10D C18D 120.9(19) . . ?
C18D C10D H10D 119.5 . . ?
C12D C18D I1D 119.4(13) . . ?
C10D C18D I1D 122.9(15) . . ?
C10D C18D C12D 117.7(18) . . ?
C5B C6B H6B 118.1 . . ?
C7B C6B C5B 123.9(19) . . ?
C7B C6B H6B 118.1 . . ?
C15A C5A H5A 121.7 . . ?
C6A C5A C15A 117(2) . . ?
C6A C5A H5A 121.7 . . ?
C8A C7A H7A 119.0 . . ?
C8A C7A C6A 122(2) . . ?
C6A C7A H7A 119.0 . . ?
C5C C6C H6C 119.6 . . ?
C7C C6C C5C 121(2) . . ?
C7C C6C H6C 119.6 . . ?
C16A C8A H8A 121.8 . . ?
C7A C8A C16A 116(2) . . ?
C7A C8A H8A 121.8 . . ?
C6C C7C H7C 119.0 . . ?
C8C C7C C6C 122(2) . . ?
C8C C7C H7C 118.9 . . ?
C5A C6A H6A 119.0 . . ?
C7A C6A C5A 122(2) . . ?
C7A C6A H6A 119.0 . . ?
C16C C8C C7C 115(2) . . ?
C16C C8C H8C 122.7 . . ?
C7C C8C H8C 122.7 . . ?
C4C C3C H3C 119.9 . . ?
C4C C3C C2C 120.1(17) . . ?
C2C C3C H3C 119.9 . . ?
C1C C2C C3C 119.8(19) . . ?
C1C C2C H2C 120.1 . . ?
C3C C2C H2C 120.1 . . ?

loop_
_geom_bond_atom_site_label_1
_geom_bond_atom_site_label_2
_geom_bond_distance
_geom_bond_site_symmetry_2
_geom_bond_publ_flag
Pt1D Cl1D 2.387(4) . ?
Pt1D N2D 2.027(14) . ?
Pt1D N1D 2.067(15) . ?
Pt1D C17D 1.967(18) . ?
Pt1A Cl1A 2.368(4) . ?
Pt1A N2A 2.024(15) . ?
Pt1A N1A 2.030(16) . ?
Pt1A C17A 1.919(16) . ?
Pt1B Cl1B 2.375(4) . ?
Pt1B N1B 2.051(14) . ?
Pt1B N2B 2.020(13) . ?
Pt1B C17B 1.953(18) . ?
Pt1C Cl1C 2.385(4) . ?
Pt1C N2C 2.045(14) . ?
Pt1C N1C 2.067(14) . ?
Pt1C C17C 1.92(2) . ?
I1A C18A 2.099(18) . ?
I1B C01I 2.092(18) . ?
I1C C18C 2.080(17) . ?
I1D C18D 2.065(18) . ?
O1B C17B 1.36(2) . ?
O1B C16B 1.37(2) . ?
N2D C9D 1.35(2) . ?
N2D C11D 1.37(2) . ?
O1C C17C 1.42(2) . ?
O1C C16C 1.46(2) . ?
N2C C9C 1.34(2) . ?
N2C C11C 1.31(2) . ?
N1B C1B 1.32(3) . ?
N1B C13B 1.41(2) . ?
O1A C17A 1.37(2) . ?
O1A C16A 1.37(2) . ?
N1C C13C 1.38(2) . ?
N1C C1C 1.34(2) . ?
N2B C9B 1.35(2) . ?
N2B C11B 1.38(2) . ?
N2A C9A 1.31(2) . ?
N2A C11A 1.36(2) . ?
O1D C17D 1.34(2) . ?
O1D C16D 1.36(2) . ?
C9A H9A 0.9500 . ?
C9A C10A 1.45(3) . ?
N1D C13D 1.37(2) . ?
N1D C1D 1.35(2) . ?
N1A C13A 1.40(2) . ?
N1A C1A 1.36(2) . ?
C9B H9B 0.9500 . ?
C9B C10B 1.38(3) . ?
C17B C14B 1.37(2) . ?
C11B H11B 0.9500 . ?
C11B C12B 1.40(2) . ?
C17A C14A 1.39(2) . ?
C9C H9C 0.9500 . ?
C9C C10C 1.47(2) . ?
C17C C14C 1.37(3) . ?
C12A H12A 0.9500 . ?
C12A C11A 1.41(3) . ?
C12A C18A 1.35(3) . ?
C17D C14D 1.35(2) . ?
C11A H11A 0.9500 . ?
C9D H9D 0.9500 . ?
C9D C10D 1.35(3) . ?
C13A C14A 1.46(3) . ?
C13A C4A 1.37(2) . ?
C15B C5B 1.41(2) . ?
C15B C14B 1.46(2) . ?
C15B C16B 1.38(3) . ?
C12B H12B 0.9500 . ?
C12B C01I 1.38(2) . ?
C4D H4D 0.9500 . ?
C4D C13D 1.39(3) . ?
C4D C3D 1.41(3) . ?
C14C C13C 1.43(3) . ?
C14C C15C 1.45(3) . ?
C13D C14D 1.43(3) . ?
C8D H8D 0.9500 . ?
C8D C16D 1.41(2) . ?
C8D C7D 1.37(3) . ?
C4B H4B 0.9500 . ?
C4B C3B 1.36(3) . ?
C4B C13B 1.37(3) . ?
C11C H11C 0.9500 . ?
C11C C12C 1.39(3) . ?
C3B H3B 0.9500 . ?
C3B C2B 1.39(3) . ?
C15D C14D 1.44(2) . ?
C15D C16D 1.40(3) . ?
C15D C5D 1.39(3) . ?
C14A C15A 1.44(3) . ?
C5B H5B 0.9500 . ?
C5B C6B 1.43(3) . ?
C14B C13B 1.43(2) . ?
C1D H1D 0.9500 . ?
C1D C2D 1.37(2) . ?
C01I C10B 1.41(2) . ?
C13C C4C 1.39(2) . ?
C16B C8B 1.40(3) . ?
C18A C10A 1.38(3) . ?
C2B H2B 0.9500 . ?
C2B C1B 1.35(3) . ?
C16C C15C 1.38(3) . ?
C16C C8C 1.36(3) . ?
C10C H10C 0.9500 . ?
C10C C18C 1.40(3) . ?
C10B H10B 0.9500 . ?
C1B H1B 0.9500 . ?
C7D H7D 0.9500 . ?
C7D C6D 1.40(3) . ?
C10A H10A 0.9500 . ?
C12D H12D 0.9500 . ?
C12D C11D 1.41(3) . ?
C12D C18D 1.39(3) . ?
C15A C16A 1.38(3) . ?
C15A C5A 1.39(3) . ?
C7B H7B 0.9500 . ?
C7B C8B 1.42(3) . ?
C7B C6B 1.37(3) . ?
C2D H2D 0.9500 . ?
C2D C3D 1.37(3) . ?
C1C H1C 0.9500 . ?
C1C C2C 1.37(3) . ?
C5D H5D 0.9500 . ?
C5D C6D 1.38(2) . ?
C6D H6D 0.9500 . ?
C4C H4C 0.9500 . ?
C4C C3C 1.35(3) . ?
C5C H5C 0.9500 . ?
C5C C15C 1.41(3) . ?
C5C C6C 1.41(3) . ?
C4A H4A 0.9500 . ?
C4A C3A 1.36(3) . ?
C1A H1A 0.9500 . ?
C1A C2A 1.40(3) . ?
C2A H2A 0.9500 . ?
C2A C3A 1.41(3) . ?
C3D H3D 0.9500 . ?
C8B H8B 0.9500 . ?
C16A C8A 1.39(3) . ?
C12C H12C 0.9500 . ?
C12C C18C 1.35(3) . ?
C11D H11D 0.9500 . ?
C3A H3A 0.9500 . ?
C10D H10D 0.9500 . ?
C10D C18D 1.38(3) . ?
C6B H6B 0.9500 . ?
C5A H5A 0.9500 . ?
C5A C6A 1.38(3) . ?
C7A H7A 0.9500 . ?
C7A C8A 1.37(3) . ?
C7A C6A 1.38(4) . ?
C6C H6C 0.9500 . ?
C6C C7C 1.39(4) . ?
C8A H8A 0.9500 . ?
C7C H7C 0.9500 . ?
C7C C8C 1.37(3) . ?
C6A H6A 0.9500 . ?
C8C H8C 0.9500 . ?
C3C H3C 0.9500 . ?
C3C C2C 1.39(3) . ?
C2C H2C 0.9500 . ?

loop_
_geom_torsion_atom_site_label_1
_geom_torsion_atom_site_label_2
_geom_torsion_atom_site_label_3
_geom_torsion_atom_site_label_4
_geom_torsion
_geom_torsion_site_symmetry_1
_geom_torsion_site_symmetry_2
_geom_torsion_site_symmetry_3
_geom_torsion_site_symmetry_4
_geom_torsion_publ_flag
Pt1D N2D C9D C10D 175.9(15) . . . . ?
Pt1D N2D C11D C12D -173.7(13) . . . . ?
Pt1D N1D C13D C4D -179.3(13) . . . . ?
Pt1D N1D C13D C14D -3.1(18) . . . . ?
Pt1D N1D C1D C2D 179.5(14) . . . . ?
Pt1D C17D C14D C13D -5(2) . . . . ?
Pt1D C17D C14D C15D 177.7(11) . . . . ?
Pt1A N2A C9A C10A -178.2(12) . . . . ?
Pt1A N2A C11A C12A -179.6(13) . . . . ?
Pt1A N1A C13A C14A -4.0(17) . . . . ?
Pt1A N1A C13A C4A 178.8(12) . . . . ?
Pt1A N1A C1A C2A -178.1(14) . . . . ?
Pt1A C17A C14A C13A 2(2) . . . . ?
Pt1A C17A C14A C15A -174.4(11) . . . . ?
Pt1B N1B C1B C2B -179.6(16) . . . . ?
Pt1B N1B C13B C4B -179.4(13) . . . . ?
Pt1B N1B C13B C14B 0.6(17) . . . . ?
Pt1B N2B C9B C10B -178.6(14) . . . . ?
Pt1B N2B C11B C12B -178.8(12) . . . . ?
Pt1B C17B C14B C15B 177.8(11) . . . . ?
Pt1B C17B C14B C13B -4(2) . . . . ?
Pt1C N2C C9C C10C -179.7(12) . . . . ?
Pt1C N2C C11C C12C -178.0(14) . . . . ?
Pt1C N1C C13C C14C 3.5(18) . . . . ?
Pt1C N1C C13C C4C -176.8(13) . . . . ?
Pt1C N1C C1C C2C 175.0(14) . . . . ?
Pt1C C17C C14C C13C -2(2) . . . . ?
Pt1C C17C C14C C15C 177.1(12) . . . . ?
I1A C18A C10A C9A -179.9(13) . . . . ?
I1B C01I C10B C9B 179.6(14) . . . . ?
O1B C17B C14B C15B -1(2) . . . . ?
O1B C17B C14B C13B 177.0(14) . . . . ?
O1B C16B C8B C7B 179.9(15) . . . . ?
N2D C9D C10D C18D -2(3) . . . . ?
O1C C17C C14C C13C 179.8(14) . . . . ?
O1C C17C C14C C15C -1(2) . . . . ?
O1C C16C C15C C14C -3.6(19) . . . . ?
O1C C16C C15C C5C 174.5(15) . . . . ?
O1C C16C C8C C7C -176.1(18) . . . . ?
N2C C9C C10C C18C 3(3) . . . . ?
N2C C11C C12C C18C -8(3) . . . . ?
O1A C17A C14A C13A 179.3(14) . . . . ?
O1A C17A C14A C15A 3.1(19) . . . . ?
O1A C16A C8A C7A 177.5(18) . . . . ?
N1C C13C C4C C3C 3(3) . . . . ?
N1C C1C C2C C3C 1(3) . . . . ?
N2B C9B C10B C01I -1(3) . . . . ?
N2B C11B C12B C01I -4(3) . . . . ?
N2A C9A C10A C18A -7(3) . . . . ?
O1D C17D C14D C13D 175.1(14) . . . . ?
O1D C17D C14D C15D -2.4(19) . . . . ?
C9A N2A C11A C12A -2(3) . . . . ?
N1D C13D C14D C17D 5(2) . . . . ?
N1D C13D C14D C15D -178.4(19) . . . . ?
N1D C1D C2D C3D 1(3) . . . . ?
N1A C13A C14A C17A 2(2) . . . . ?
N1A C13A C14A C15A 176.1(19) . . . . ?
N1A C13A C4A C3A -1(3) . . . . ?
N1A C1A C2A C3A -1(3) . . . . ?
C9B N2B C11B C12B 3(3) . . . . ?
C17B O1B C16B C15B -1.0(19) . . . . ?
C17B O1B C16B C8B 179.5(16) . . . . ?
C17B C14B C13B N1B 2(2) . . . . ?
C17B C14B C13B C4B -177.9(17) . . . . ?
C11B N2B C9B C10B 0(3) . . . . ?
C11B C12B C01I I1B -177.1(13) . . . . ?
C11B C12B C01I C10B 2(3) . . . . ?
C17A O1A C16A C15A -0.6(19) . . . . ?
C17A O1A C16A C8A -178.6(18) . . . . ?
C17A C14A C15A C16A -3.3(19) . . . . ?
C17A C14A C15A C5A 177.3(19) . . . . ?
C9C N2C C11C C12C 7(3) . . . . ?
C9C C10C C18C I1C 179.6(13) . . . . ?
C9C C10C C18C C12C -4(3) . . . . ?
C17C O1C C16C C15C 3.0(18) . . . . ?
C17C O1C C16C C8C 177.1(18) . . . . ?
C17C C14C C13C N1C -1(2) . . . . ?
C17C C14C C13C C4C 179.3(17) . . . . ?
C17C C14C C15C C16C 3(2) . . . . ?
C17C C14C C15C C5C -175(2) . . . . ?
C12A C18A C10A C9A 7(3) . . . . ?
C17D O1D C16D C8D -178.6(16) . . . . ?
C17D O1D C16D C15D -2.8(17) . . . . ?
C11A N2A C9A C10A 4(3) . . . . ?
C11A C12A C18A I1A -177.7(14) . . . . ?
C11A C12A C18A C10A -5(3) . . . . ?
C9D N2D C11D C12D 4(3) . . . . ?
C9D C10D C18D I1D -179.6(15) . . . . ?
C9D C10D C18D C12D 3(3) . . . . ?
C13A N1A C1A C2A 2(3) . . . . ?
C13A C14A C15A C16A -178(2) . . . . ?
C13A C14A C15A C5A 3(4) . . . . ?
C13A C4A C3A C2A 2(3) . . . . ?
C15B C5B C6B C7B 3(3) . . . . ?
C15B C14B C13B N1B 179.6(19) . . . . ?
C15B C14B C13B C4B 0(3) . . . . ?
C15B C16B C8B C7B 0(3) . . . . ?
C12B C01I C10B C9B 0(3) . . . . ?
C4D C13D C14D C17D -178.9(17) . . . . ?
C4D C13D C14D C15D -2(3) . . . . ?
C14C C13C C4C C3C -177.8(18) . . . . ?
C13D N1D C1D C2D -3(3) . . . . ?
C13D C4D C3D C2D 0(3) . . . . ?
C8D C7D C6D C5D -3(3) . . . . ?
C4B C3B C2B C1B 2(3) . . . . ?
C11C N2C C9C C10C -5(3) . . . . ?
C11C C12C C18C I1C -177.2(15) . . . . ?
C11C C12C C18C C10C 7(3) . . . . ?
C3B C4B C13B N1B 0(3) . . . . ?
C3B C4B C13B C14B 179.8(18) . . . . ?
C3B C2B C1B N1B -2(3) . . . . ?
C15D C5D C6D C7D 2(3) . . . . ?
C14A C13A C4A C3A -177.0(19) . . . . ?
C14A C15A C16A O1A 2.4(19) . . . . ?
C14A C15A C16A C8A -179.4(17) . . . . ?
C14A C15A C5A C6A 179.5(19) . . . . ?
C5B C15B C14B C17B 179(2) . . . . ?
C5B C15B C14B C13B 2(4) . . . . ?
C5B C15B C16B O1B -178.7(15) . . . . ?
C5B C15B C16B C8B 1(3) . . . . ?
C14D C15D C16D O1D 1.4(18) . . . . ?
C14D C15D C16D C8D 177.3(15) . . . . ?
C14D C15D C5D C6D -179(2) . . . . ?
C14B C15B C5B C6B 179.2(19) . . . . ?
C14B C15B C16B O1B 0.2(19) . . . . ?
C14B C15B C16B C8B 179.7(17) . . . . ?
C1D N1D C13D C4D 3(2) . . . . ?
C1D N1D C13D C14D 179.3(16) . . . . ?
C1D C2D C3D C4D 0(3) . . . . ?
C13C N1C C1C C2C -3(3) . . . . ?
C13C C14C C15C C16C -178(2) . . . . ?
C13C C14C C15C C5C 4(4) . . . . ?
C13C C4C C3C C2C -5(3) . . . . ?
C16B O1B C17B Pt1B -177.5(13) . . . . ?
C16B O1B C17B C14B 1.4(19) . . . . ?
C16B C15B C5B C6B -2(3) . . . . ?
C16B C15B C14B C17B 0.6(19) . . . . ?
C16B C15B C14B C13B -177(2) . . . . ?
C18A C12A C11A N2A 2(3) . . . . ?
C16D O1D C17D Pt1D -176.8(12) . . . . ?
C16D O1D C17D C14D 3.2(18) . . . . ?
C16D C8D C7D C6D 1(3) . . . . ?
C16D C15D C14D C17D 0.5(18) . . . . ?
C16D C15D C14D C13D -176.1(19) . . . . ?
C16D C15D C5D C6D 1(3) . . . . ?
C16C O1C C17C Pt1C -179.0(13) . . . . ?
C16C O1C C17C C14C -1.2(18) . . . . ?
C1B N1B C13B C4B 0(2) . . . . ?
C1B N1B C13B C14B -179.6(16) . . . . ?
C7D C8D C16D O1D 176.7(15) . . . . ?
C7D C8D C16D C15D 2(2) . . . . ?
C13B N1B C1B C2B 1(3) . . . . ?
C13B C4B C3B C2B -1(3) . . . . ?
C15A C16A C8A C7A 0(3) . . . . ?
C15A C5A C6A C7A 0(3) . . . . ?
C1C N1C C13C C14C -178.3(16) . . . . ?
C1C N1C C13C C4C 1(2) . . . . ?
C5D C15D C14D C17D -179(2) . . . . ?
C5D C15D C14D C13D 4(4) . . . . ?
C5D C15D C16D O1D -178.8(15) . . . . ?
C5D C15D C16D C8D -3(3) . . . . ?
C4C C3C C2C C1C 3(3) . . . . ?
C5C C6C C7C C8C -3(4) . . . . ?
C4A C13A C14A C17A 178.3(17) . . . . ?
C4A C13A C14A C15A -7(3) . . . . ?
C15C C14C C13C N1C -180.0(19) . . . . ?
C15C C14C C13C C4C 0(3) . . . . ?
C15C C16C C8C C7C -3(3) . . . . ?
C15C C5C C6C C7C 0(3) . . . . ?
C1A N1A C13A C14A 175.9(15) . . . . ?
C1A N1A C13A C4A -1(2) . . . . ?
C1A C2A C3A C4A -1(3) . . . . ?
C3D C4D C13D N1D -1(3) . . . . ?
C3D C4D C13D C14D -177.0(17) . . . . ?
C8B C7B C6B C5B -2(3) . . . . ?
C16A O1A C17A Pt1A 175.5(13) . . . . ?
C16A O1A C17A C14A -1.6(19) . . . . ?
C16A C15A C5A C6A 0(3) . . . . ?
C11D N2D C9D C10D -2(3) . . . . ?
C11D C12D C18D I1D -178.2(13) . . . . ?
C11D C12D C18D C10D -1(3) . . . . ?
C18D C12D C11D N2D -3(3) . . . . ?
C6B C7B C8B C16B 0(3) . . . . ?
C5A C15A C16A O1A -178.1(15) . . . . ?
C5A C15A C16A C8A 0(3) . . . . ?
C6C C5C C15C C14C 178(2) . . . . ?
C6C C5C C15C C16C 1(3) . . . . ?
C6C C7C C8C C16C 4(4) . . . . ?
C8A C7A C6A C5A 0(3) . . . . ?
C6A C7A C8A C16A 0(3) . . . . ?
C8C C16C C15C C14C -177(2) . . . . ?
C8C C16C C15C C5C 1(3) . . . . ?
